data_4116790
loop_
_publ_author_name
'Megumi Tanaka'
'Kenji Matsuda'
'Tetsuji Itoh'
'Hiizu Iwamura'

_publ_contact_author
;Prof. Hiizu Iwamura
 Institute for Fundamental Research in Organic Chemistry,
 Kyushu University, 6-10-1 Hakozaki, Higashi-ku, Fukuoka 812-8581, Japan
;
_publ_contact_author_email ' iwamura@ms.ifoc.kyushu-u.ac.jp '
_publ_contact_author_fax ' 81(92)6422735 '
_publ_contact_author_phone ' 81(92)6422720 '
_publ_section_title
;
 Syntheses and Magnetic Properties of Stable Organic Triradicals with
 Quartet Ground States Consisting of Different Nitroxide Radicals
;
_journal_name_full 'Journal of the American Chemical Society'
_journal_page_first 7168
_journal_page_last 7173
_journal_paper_doi 10.1021/ja980817g
_journal_volume 120
_journal_year 1998
_chemical_formula_moiety 'C26 H32 N5 O4 '
_chemical_formula_sum 'C26 H32 N5 O4'
_chemical_formula_weight 478.57
_space_group_IT_number 33
_symmetry_cell_setting orthorhombic
_symmetry_Int_Tables_number 33
_symmetry_space_group_name_Hall 'P 2c -2n'
_symmetry_space_group_name_H-M 'P n a 21'
_audit_creation_date 'Tue Jan  6 20:14:06 1998'
_audit_creation_method 'from TEXRAY.INF file'
_cell_angle_alpha 90
_cell_angle_beta 90
_cell_angle_gamma 90
_cell_formula_units_Z 4
_cell_length_a 21.211(4)
_cell_length_b 6.1216(8)
_cell_length_c 19.01(1)
_cell_measurement_reflns_used 0
_cell_measurement_temperature 123.2
_cell_measurement_theta_max 0.0
_cell_measurement_theta_min 0.0
_cell_volume 2468.4(14)
_computing_cell_refinement 'MSC/AFC Diffractometer Control'
_computing_data_collection 'MSC/AFC Diffractometer Control'
_computing_data_reduction teXsan
_computing_publication_material teXsan
_computing_structure_refinement teXsan
_computing_structure_solution SHELXS86
_diffrn_ambient_temperature 123.2
_diffrn_measurement_device 'Rigaku RAXISII'
_diffrn_orient_matrix_UB_11 0.00000
_diffrn_orient_matrix_UB_12 0.00000
_diffrn_orient_matrix_UB_13 0.00000
_diffrn_orient_matrix_UB_21 0.00000
_diffrn_orient_matrix_UB_22 0.00000
_diffrn_orient_matrix_UB_23 0.00000
_diffrn_orient_matrix_UB_31 0.00000
_diffrn_orient_matrix_UB_32 0.00000
_diffrn_orient_matrix_UB_33 0.00000
_diffrn_radiation_detector 'Imaging Plate'
_diffrn_radiation_monochromator graphite
_diffrn_radiation_source 'Rigaku rotating anode'
_diffrn_radiation_type 'Mo K\a'
_diffrn_radiation_wavelength 0.7107
_diffrn_reflns_av_R_equivalents 0.000
_diffrn_reflns_av_sigmaI/netI 0.046
_diffrn_reflns_limit_h_max 27
_diffrn_reflns_limit_h_min 0
_diffrn_reflns_limit_k_max 7
_diffrn_reflns_limit_k_min 0
_diffrn_reflns_limit_l_max 24
_diffrn_reflns_limit_l_min 0
_diffrn_reflns_number 2681
_diffrn_reflns_reduction_process 'Lp corrections applied'
_diffrn_reflns_theta_max 0.00
_diffrn_reflns_theta_min 0.00
_diffrn_standards_decay_% 0.00
_diffrn_standards_interval_count 0
_diffrn_standards_number 0
_exptl_absorpt_coefficient_mu 0.000
_exptl_absorpt_correction_type none
_exptl_crystal_colour 'dark brownneedle'
_exptl_crystal_density_diffrn 1.288
_exptl_crystal_description needle
_exptl_crystal_F_000 1020.00
_exptl_crystal_size_max 0.200
_exptl_crystal_size_mid 0.200
_exptl_crystal_size_min 0.100
_refine_diff_density_max 0.97
_refine_diff_density_min -0.29
_refine_ls_extinction_method none
_refine_ls_goodness_of_fit_all 1.903
_refine_ls_goodness_of_fit_obs 1.815
_refine_ls_hydrogen_treatment noref
_refine_ls_matrix_type full
_refine_ls_number_constraints 0
_refine_ls_number_parameters 316
_refine_ls_number_reflns 2226
_refine_ls_number_restraints 0
_refine_ls_R_factor_all 0.0770
_refine_ls_R_factor_obs 0.0657
_refine_ls_shift/esd_max 0.0000
_refine_ls_shift/esd_mean 0.0000
_refine_ls_structure_factor_coef F
_refine_ls_weighting_details 'w = 1/[\s^2^(Fo) + 0.00160|Fo|^2^]'
_refine_ls_weighting_scheme calc
_refine_ls_wR_factor_all 0.1004
_refine_ls_wR_factor_obs 0.0961
_reflns_number_observed 2226
_reflns_number_total 2681
_reflns_observed_criterion >2.5sigma(I)
_cod_data_source_file ja980817g.cif
_cod_data_source_block tnIMNN
_cod_depositor_comments
;
The following automatic conversions were performed:

'_refine_ls_weighting_scheme' value 'w = 1/[\s^2^(Fo) +
0.00160|Fo|^2^]' was changed to 'calc'. New tag
'_refine_ls_weighting_details' was created. The value of the new tag
was set to 'w = 1/[\s^2^(Fo) + 0.00160|Fo|^2^]'.

Automatic conversion script
Id: cif_fix_values 3143 2015-03-26 13:38:13Z robertas 
;
_cod_original_cell_volume 2468(3)
_cod_original_sg_symbol_H-M 'P n a 21 '
_cod_original_formula_sum 'C26 H32 N5 O4 '
_cod_database_code 4116790

loop_
_symmetry_equiv_pos_as_xyz
x,y,z
-x,-y,1/2+z
1/2-x,1/2+y,1/2+z
1/2+x,1/2-y,z

loop_
_atom_site_aniso_label
_atom_site_aniso_U_11
_atom_site_aniso_U_22
_atom_site_aniso_U_33
_atom_site_aniso_U_12
_atom_site_aniso_U_13
_atom_site_aniso_U_23
O(1) 0.036(2) 0.015(1) 0.091(3) -0.005(1) 0.025(2) -0.002(2)
O(2) 0.038(2) 0.050(2) 0.061(3) 0.000(2) -0.012(2) -0.034(2)
O(3) 0.029(2) 0.061(2) 0.040(2) -0.006(2) -0.007(1) -0.025(2)
O(4) 0.027(2) 0.049(2) 0.045(2) 0.001(2) -0.010(2) 0.026(2)
N(1) 0.025(1) 0.016(1) 0.028(2) 0.002(1) 0.008(1) 0.003(1)
N(2) 0.021(2) 0.024(2) 0.034(2) 0.000(1) 0.004(1) -0.004(1)
N(3) 0.024(2) 0.029(2) 0.018(2) 0.002(2) -0.001(1) -0.008(1)
N(4) 0.020(1) 0.027(2) 0.026(2) 0.000(1) 0.002(1) 0.006(1)
N(5) 0.022(2) 0.027(2) 0.028(2) -0.001(2) 0.006(2) 0.004(1)
C(1) 0.023(2) 0.017(1) 0.014(2) 0.002(1) 0.001(2) 0.003(1)
C(2) 0.026(2) 0.019(2) 0.020(3) -0.001(1) 0.000(2) -0.002(2)
C(3) 0.018(2) 0.021(2) 0.027(2) -0.005(2) -0.002(2) 0.002(1)
C(4) 0.021(2) 0.022(2) 0.016(2) -0.005(1) 0.001(2) 0.001(1)
C(5) 0.022(2) 0.018(2) 0.019(2) -0.004(1) -0.001(2) -0.002(1)
C(6) 0.019(2) 0.018(2) 0.018(2) -0.002(1) 0.001(2) 0.000(1)
C(7) 0.023(2) 0.020(2) 0.017(2) -0.002(1) -0.002(2) -0.002(1)
C(8) 0.021(2) 0.034(2) 0.026(2) 0.008(2) 0.000(2) -0.003(2)
C(9) 0.028(2) 0.020(2) 0.024(2) -0.003(2) 0.005(2) -0.001(1)
C(10) 0.027(2) 0.037(2) 0.062(4) 0.001(2) 0.010(2) -0.001(2)
C(11) 0.038(3) 0.043(3) 0.036(3) 0.009(2) -0.010(2) 0.005(2)
C(12) 0.044(3) 0.034(2) 0.020(2) 0.002(2) 0.009(2) -0.002(2)
C(13) 0.045(3) 0.022(2) 0.039(3) 0.001(2) 0.015(2) -0.003(2)
C(14) 0.019(2) 0.018(2) 0.019(2) -0.001(1) 0.002(2) -0.004(1)
C(15) 0.020(2) 0.017(2) 0.021(2) 0.003(1) 0.001(2) 0.002(1)
C(16) 0.020(2) 0.019(2) 0.021(2) 0.004(2) 0.000(2) 0.002(1)
C(17) 0.022(2) 0.020(2) 0.017(2) -0.003(1) 0.000(2) -0.001(1)
C(18) 0.024(2) 0.018(2) 0.015(2) 0.003(1) -0.001(2) -0.003(1)
C(19) 0.023(2) 0.021(2) 0.019(2) 0.001(2) -0.001(2) -0.001(1)
C(20) 0.018(2) 0.022(2) 0.023(2) 0.001(1) 0.004(1) -0.006(1)
C(21) 0.014(2) 0.020(2) 0.037(3) -0.006(1) 0.002(2) 0.001(1)
C(22) 0.026(2) 0.022(2) 0.023(2) -0.006(2) 0.007(2) 0.001(2)
C(23) 0.023(2) 0.037(3) 0.051(3) 0.004(2) 0.013(2) -0.001(2)
C(24) 0.045(3) 0.033(2) 0.035(3) -0.003(2) -0.007(2) -0.004(2)
C(25) 0.045(3) 0.037(2) 0.025(2) -0.004(2) 0.007(2) -0.004(2)
C(26) 0.031(2) 0.025(2) 0.033(3) 0.002(2) -0.001(2) 0.009(2)

loop_
_atom_site_label
_atom_site_fract_x
_atom_site_fract_y
_atom_site_fract_z
_atom_site_U_iso_or_equiv
_atom_site_thermal_displace_type
_atom_site_calc_flag
_atom_site_occupancy
O(1) 0.1281(2) 0.4677(4) 0.5051(7) 0.0471(10) Uani d 1.00
O(2) 0.4193(2) 0.0104(6) 0.4428(7) 0.050(1) Uani d 1.00
O(3) 0.2880(2) -0.4023(6) 0.3014(7) 0.0430(9) Uani d 1.00
O(4) -0.1650(2) 0.0469(6) 0.5774(7) 0.0402(10) Uani d 1.00
N(1) 0.1258(2) 0.2573(5) 0.5059(7) 0.0230(7) Uani d 1.00
N(2) 0.3980(2) -0.1172(5) 0.3959(7) 0.0264(9) Uani d 1.00
N(3) 0.3361(2) -0.3145(6) 0.3283(7) 0.0237(9) Uani d 1.00
N(4) -0.1462(2) -0.0832(6) 0.6263(7) 0.0246(8) Uani d 1.00
N(5) -0.0793(2) -0.2787(6) 0.6920(7) 0.0258(10) Uani d 1.00
C(1) 0.1776(2) 0.1457(6) 0.4760(7) 0.0182(9) Uani d 1.00
C(2) 0.2361(2) 0.2515(6) 0.4726(7) 0.022(1) Uani d 1.00
C(3) 0.2872(2) 0.1532(6) 0.4416(7) 0.0219(10) Uani d 1.00
C(4) 0.2823(2) -0.0555(6) 0.4117(7) 0.0194(9) Uani d 1.00
C(5) 0.2222(2) -0.1615(6) 0.4140(7) 0.0197(9) Uani d 1.00
C(6) 0.1712(2) -0.0649(6) 0.4459(7) 0.0186(9) Uani d 1.00
C(7) 0.3377(2) -0.1605(6) 0.3796(7) 0.0200(9) Uani d 1.00
C(8) 0.4438(2) -0.2751(7) 0.3597(7) 0.027(1) Uani d 1.00
C(9) 0.4010(2) -0.3583(6) 0.2987(7) 0.0239(9) Uani d 1.00
C(10) 0.5012(2) -0.1603(8) 0.3390(7) 0.042(1) Uani d 1.00
C(11) 0.4568(3) -0.4487(8) 0.4153(7) 0.039(1) Uani d 1.00
C(12) 0.4043(3) -0.2212(7) 0.2322(7) 0.033(1) Uani d 1.00
C(13) 0.4071(3) -0.5975(7) 0.2816(7) 0.035(1) Uani d 1.00
C(14) 0.0737(2) 0.1531(6) 0.5402(7) 0.0186(9) Uani d 1.00
C(15) 0.0177(2) 0.2729(6) 0.5441(7) 0.019(1) Uani d 1.00
C(16) -0.0340(2) 0.1806(6) 0.5767(7) 0.0201(10) Uani d 1.00
C(17) -0.0301(2) -0.0294(6) 0.6070(7) 0.0196(9) Uani d 1.00
C(18) 0.0267(2) -0.1433(6) 0.6037(7) 0.0190(9) Uani d 1.00
C(19) 0.0789(2) -0.0537(6) 0.5705(7) 0.0212(9) Uani d 1.00
C(20) -0.0841(2) -0.1312(6) 0.6425(7) 0.0208(9) Uani d 1.00
C(21) -0.1888(2) -0.2385(6) 0.6634(7) 0.024(1) Uani d 1.00
C(22) -0.1446(2) -0.3328(7) 0.7202(7) 0.0237(9) Uani d 1.00
C(23) -0.2474(2) -0.1115(8) 0.6918(7) 0.037(1) Uani d 1.00
C(24) -0.2119(3) -0.4054(8) 0.6085(7) 0.038(1) Uani d 1.00
C(25) -0.1492(3) -0.2176(8) 0.7920(7) 0.036(1) Uani d 1.00
C(26) -0.1497(2) -0.5791(7) 0.7306(7) 0.030(1) Uani d 1.00
H(1) 0.2403 0.3935 0.4915 0.0260 Uiso calc 1.00
H(2) 0.3264 0.2277 0.4396 0.0259 Uiso calc 1.00
H(3) 0.2176 -0.3015 0.3926 0.0235 Uiso calc 1.00
H(4) 0.1319 -0.1384 0.4469 0.0216 Uiso calc 1.00
H(5) 0.0153 0.4159 0.5240 0.0225 Uiso calc 1.00
H(6) -0.0727 0.2589 0.5779 0.0239 Uiso calc 1.00
H(7) 0.0297 -0.2842 0.6237 0.0227 Uiso calc 1.00
H(8) 0.1176 -0.1322 0.5676 0.0255 Uiso calc 1.00
H(9) 0.5292 -0.2597 0.3161 0.0501 Uiso calc 1.00
H(10) 0.4909 -0.0460 0.3065 0.0501 Uiso calc 1.00
H(11) 0.5208 -0.1005 0.3789 0.0501 Uiso calc 1.00
H(12) 0.4184 -0.5182 0.4273 0.0470 Uiso calc 1.00
H(13) 0.4851 -0.5547 0.3961 0.0470 Uiso calc 1.00
H(14) 0.4750 -0.3824 0.4549 0.0470 Uiso calc 1.00
H(15) 0.4444 -0.2398 0.2099 0.0383 Uiso calc 1.00
H(16) 0.3723 -0.2672 0.1998 0.0383 Uiso calc 1.00
H(17) 0.3983 -0.0720 0.2430 0.0383 Uiso calc 1.00
H(18) 0.4009 -0.6810 0.3224 0.0426 Uiso calc 1.00
H(19) 0.3760 -0.6365 0.2471 0.0426 Uiso calc 1.00
H(20) 0.4477 -0.6259 0.2623 0.0426 Uiso calc 1.00
H(21) -0.2341 -0.0047 0.7241 0.0449 Uiso calc 1.00
H(22) -0.2685 -0.0422 0.6532 0.0449 Uiso calc 1.00
H(23) -0.2753 -0.2113 0.7135 0.0449 Uiso calc 1.00
H(24) -0.2398 -0.5063 0.6297 0.0454 Uiso calc 1.00
H(25) -0.2336 -0.3312 0.5711 0.0454 Uiso calc 1.00
H(26) -0.1770 -0.4817 0.5887 0.0454 Uiso calc 1.00
H(27) -0.1178 -0.2751 0.8220 0.0429 Uiso calc 1.00
H(28) -0.1425 -0.0654 0.7853 0.0429 Uiso calc 1.00
H(29) -0.1896 -0.2420 0.8110 0.0429 Uiso calc 1.00
H(30) -0.1906 -0.6144 0.7470 0.0355 Uiso calc 1.00
H(31) -0.1433 -0.6508 0.6859 0.0355 Uiso calc 1.00
H(32) -0.1189 -0.6264 0.7624 0.0355 Uiso calc 1.00

loop_
_atom_type_symbol
_atom_type_oxidation_number
_atom_type_number_in_cell
_atom_type_scat_dispersion_real
_atom_type_scat_dispersion_imag
_atom_type_scat_source
C 0 104 0.003 0.002
;International Tables for Crystallography
(1992, Vol. C, Tables 4.2.6.8 and 6.1.1.1)
;
H 0 128 0.000 0.000
;International Tables for Crystallography
(1992, Vol. C, Table 6.1.1.2)
;
N 0 20 0.006 0.003
;International Tables for Crystallography
(1992, Vol. C, Tables 4.2.6.8 and 6.1.1.1)
;
O 0 16 0.011 0.006
;International Tables for Crystallography
(1992, Vol. C, Tables 4.2.6.8 and 6.1.1.1)
;

loop_
_geom_angle_atom_site_label_1
_geom_angle_atom_site_label_2
_geom_angle_atom_site_label_3
_geom_angle
_geom_angle_site_symmetry_1
_geom_angle_site_symmetry_2
_geom_angle_site_symmetry_3
_geom_angle_publ_flag
O(1) N(1) C(1) 116.7(5) 1_555 1_555 1_555 yes
O(1) N(1) C(14) 118.6(5) 1_555 1_555 1_555 yes
C(1) N(1) C(14) 124.6(4) 1_555 1_555 1_555 yes
O(2) N(2) C(7) 128.6(5) 1_555 1_555 1_555 yes
O(2) N(2) C(8) 118.5(5) 1_555 1_555 1_555 yes
C(7) N(2) C(8) 112.1(5) 1_555 1_555 1_555 yes
O(3) N(3) C(7) 127.5(5) 1_555 1_555 1_555 yes
O(3) N(3) C(9) 120.7(4) 1_555 1_555 1_555 yes
C(7) N(3) C(9) 111.5(5) 1_555 1_555 1_555 yes
O(4) N(4) C(20) 126.0(5) 1_555 1_555 1_555 yes
O(4) N(4) C(21) 123.2(5) 1_555 1_555 1_555 yes
C(20) N(4) C(21) 109.7(5) 1_555 1_555 1_555 yes
C(20) N(5) C(22) 109.4(5) 1_555 1_555 1_555 yes
N(1) C(1) C(2) 118.9(5) 1_555 1_555 1_555 yes
N(1) C(1) C(6) 121.9(5) 1_555 1_555 1_555 yes
C(2) C(1) C(6) 119.1(5) 1_555 1_555 1_555 yes
C(1) C(2) C(3) 121.1(5) 1_555 1_555 1_555 yes
C(1) C(2) H(1) 119.6(6) 1_555 1_555 1_555 no
C(3) C(2) H(1) 119.3(6) 1_555 1_555 1_555 no
C(2) C(3) C(4) 121.0(5) 1_555 1_555 1_555 yes
C(2) C(3) H(2) 119.9(7) 1_555 1_555 1_555 no
C(4) C(3) H(2) 119.1(7) 1_555 1_555 1_555 no
C(3) C(4) C(5) 117.8(5) 1_555 1_555 1_555 yes
C(3) C(4) C(7) 120.4(5) 1_555 1_555 1_555 yes
C(5) C(4) C(7) 121.8(4) 1_555 1_555 1_555 yes
C(4) C(5) C(6) 121.3(5) 1_555 1_555 1_555 yes
C(4) C(5) H(3) 119.0(6) 1_555 1_555 1_555 no
C(6) C(5) H(3) 119.7(6) 1_555 1_555 1_555 no
C(1) C(6) C(5) 119.7(5) 1_555 1_555 1_555 yes
C(1) C(6) H(4) 120.5(7) 1_555 1_555 1_555 no
C(5) C(6) H(4) 119.8(7) 1_555 1_555 1_555 no
N(2) C(7) N(3) 109.2(5) 1_555 1_555 1_555 yes
N(2) C(7) C(4) 125.4(5) 1_555 1_555 1_555 yes
N(3) C(7) C(4) 125.4(5) 1_555 1_555 1_555 yes
N(2) C(8) C(9) 99.9(4) 1_555 1_555 1_555 yes
N(2) C(8) C(10) 110.3(5) 1_555 1_555 1_555 yes
N(2) C(8) C(11) 104.1(5) 1_555 1_555 1_555 yes
C(9) C(8) C(10) 116.2(6) 1_555 1_555 1_555 yes
C(9) C(8) C(11) 113.2(5) 1_555 1_555 1_555 yes
C(10) C(8) C(11) 111.8(6) 1_555 1_555 1_555 yes
N(3) C(9) C(8) 101.3(5) 1_555 1_555 1_555 yes
N(3) C(9) C(12) 104.6(5) 1_555 1_555 1_555 yes
N(3) C(9) C(13) 109.3(5) 1_555 1_555 1_555 yes
C(8) C(9) C(12) 114.4(5) 1_555 1_555 1_555 yes
C(8) C(9) C(13) 115.4(5) 1_555 1_555 1_555 yes
C(12) C(9) C(13) 110.7(5) 1_555 1_555 1_555 yes
C(8) C(10) H(9) 109.6(6) 1_555 1_555 1_555 no
C(8) C(10) H(10) 109.5(6) 1_555 1_555 1_555 no
C(8) C(10) H(11) 109.8(9) 1_555 1_555 1_555 no
H(9) C(10) H(10) 108(1) 1_555 1_555 1_555 no
H(9) C(10) H(11) 109.9(9) 1_555 1_555 1_555 no
H(10) C(10) H(11) 109.7(7) 1_555 1_555 1_555 no
C(8) C(11) H(12) 108.9(9) 1_555 1_555 1_555 no
C(8) C(11) H(13) 108(1) 1_555 1_555 1_555 no
C(8) C(11) H(14) 109.2(8) 1_555 1_555 1_555 no
H(12) C(11) H(13) 109.2(7) 1_555 1_555 1_555 no
H(12) C(11) H(14) 110(1) 1_555 1_555 1_555 no
H(13) C(11) H(14) 109.9(9) 1_555 1_555 1_555 no
C(9) C(12) H(15) 110.1(10) 1_555 1_555 1_555 no
C(9) C(12) H(16) 109.9(9) 1_555 1_555 1_555 no
C(9) C(12) H(17) 110(1) 1_555 1_555 1_555 no
H(15) C(12) H(16) 108(1) 1_555 1_555 1_555 no
H(15) C(12) H(17) 109.3(7) 1_555 1_555 1_555 no
H(16) C(12) H(17) 109.1(9) 1_555 1_555 1_555 no
C(9) C(13) H(18) 109.8(8) 1_555 1_555 1_555 no
C(9) C(13) H(19) 109.3(6) 1_555 1_555 1_555 no
C(9) C(13) H(20) 109.7(6) 1_555 1_555 1_555 no
H(18) C(13) H(19) 109.6(7) 1_555 1_555 1_555 no
H(18) C(13) H(20) 110.2(9) 1_555 1_555 1_555 no
H(19) C(13) H(20) 108(1) 1_555 1_555 1_555 no
N(1) C(14) C(15) 116.5(5) 1_555 1_555 1_555 yes
N(1) C(14) C(19) 122.0(5) 1_555 1_555 1_555 yes
C(15) C(14) C(19) 121.4(5) 1_555 1_555 1_555 yes
C(14) C(15) C(16) 118.9(5) 1_555 1_555 1_555 yes
C(14) C(15) H(5) 120.4(6) 1_555 1_555 1_555 no
C(16) C(15) H(5) 120.7(6) 1_555 1_555 1_555 no
C(15) C(16) C(17) 120.6(5) 1_555 1_555 1_555 yes
C(15) C(16) H(6) 119.3(7) 1_555 1_555 1_555 no
C(17) C(16) H(6) 120.1(7) 1_555 1_555 1_555 no
C(16) C(17) C(18) 119.3(5) 1_555 1_555 1_555 yes
C(16) C(17) C(20) 121.8(5) 1_555 1_555 1_555 yes
C(18) C(17) C(20) 118.9(4) 1_555 1_555 1_555 yes
C(17) C(18) C(19) 120.8(4) 1_555 1_555 1_555 yes
C(17) C(18) H(7) 119.9(6) 1_555 1_555 1_555 no
C(19) C(18) H(7) 119.3(6) 1_555 1_555 1_555 no
C(14) C(19) C(18) 118.9(5) 1_555 1_555 1_555 yes
C(14) C(19) H(8) 120.2(7) 1_555 1_555 1_555 no
C(18) C(19) H(8) 120.9(7) 1_555 1_555 1_555 no
N(4) C(20) N(5) 112.5(5) 1_555 1_555 1_555 yes
N(4) C(20) C(17) 123.3(5) 1_555 1_555 1_555 yes
N(5) C(20) C(17) 124.2(5) 1_555 1_555 1_555 yes
N(4) C(21) C(22) 101.6(4) 1_555 1_555 1_555 yes
N(4) C(21) C(23) 109.2(4) 1_555 1_555 1_555 yes
N(4) C(21) C(24) 107.2(5) 1_555 1_555 1_555 yes
C(22) C(21) C(23) 115.3(6) 1_555 1_555 1_555 yes
C(22) C(21) C(24) 114.8(5) 1_555 1_555 1_555 yes
C(23) C(21) C(24) 108.2(6) 1_555 1_555 1_555 yes
N(5) C(22) C(21) 103.1(5) 1_555 1_555 1_555 yes
N(5) C(22) C(25) 105.7(5) 1_555 1_555 1_555 yes
N(5) C(22) C(26) 109.0(5) 1_555 1_555 1_555 yes
C(21) C(22) C(25) 114.3(5) 1_555 1_555 1_555 yes
C(21) C(22) C(26) 114.7(5) 1_555 1_555 1_555 yes
C(25) C(22) C(26) 109.5(5) 1_555 1_555 1_555 yes
C(21) C(23) H(21) 109.5(6) 1_555 1_555 1_555 no
C(21) C(23) H(22) 109.1(9) 1_555 1_555 1_555 no
C(21) C(23) H(23) 109.2(6) 1_555 1_555 1_555 no
H(21) C(23) H(22) 109.4(7) 1_555 1_555 1_555 no
H(21) C(23) H(23) 110(1) 1_555 1_555 1_555 no
H(22) C(23) H(23) 109.0(8) 1_555 1_555 1_555 no
C(21) C(24) H(24) 110(1) 1_555 1_555 1_555 no
C(21) C(24) H(25) 109.9(7) 1_555 1_555 1_555 no
C(21) C(24) H(26) 110.2(9) 1_555 1_555 1_555 no
H(24) C(24) H(25) 108.9(8) 1_555 1_555 1_555 no
H(24) C(24) H(26) 109.5(6) 1_555 1_555 1_555 no
H(25) C(24) H(26) 108(1) 1_555 1_555 1_555 no
C(22) C(25) H(27) 108.6(10) 1_555 1_555 1_555 no
C(22) C(25) H(28) 108(1) 1_555 1_555 1_555 no
C(22) C(25) H(29) 108(1) 1_555 1_555 1_555 no
H(27) C(25) H(28) 109(1) 1_555 1_555 1_555 no
H(27) C(25) H(29) 110(1) 1_555 1_555 1_555 no
H(28) C(25) H(29) 110.0(8) 1_555 1_555 1_555 no
C(22) C(26) H(30) 109.5(5) 1_555 1_555 1_555 no
C(22) C(26) H(31) 109.0(7) 1_555 1_555 1_555 no
C(22) C(26) H(32) 109.8(6) 1_555 1_555 1_555 no
H(30) C(26) H(31) 108.4(10) 1_555 1_555 1_555 no
H(30) C(26) H(32) 110(1) 1_555 1_555 1_555 no
H(31) C(26) H(32) 109.2(7) 1_555 1_555 1_555 no

loop_
_geom_bond_atom_site_label_1
_geom_bond_atom_site_label_2
_geom_bond_distance
_geom_bond_site_symmetry_1
_geom_bond_site_symmetry_2
_geom_bond_publ_flag
O(1) N(1) 1.289(5) 1_555 1_555 yes
O(2) N(2) 1.270(6) 1_555 1_555 yes
O(3) N(3) 1.261(6) 1_555 1_555 yes
O(4) N(4) 1.288(6) 1_555 1_555 yes
N(1) C(1) 1.413(8) 1_555 1_555 yes
N(1) C(14) 1.433(8) 1_555 1_555 yes
N(2) C(7) 1.341(7) 1_555 1_555 yes
N(2) C(8) 1.534(8) 1_555 1_555 yes
N(3) C(7) 1.358(7) 1_555 1_555 yes
N(3) C(9) 1.513(8) 1_555 1_555 yes
N(4) C(20) 1.384(7) 1_555 1_555 yes
N(4) C(21) 1.490(7) 1_555 1_555 yes
N(5) C(20) 1.308(8) 1_555 1_555 yes
N(5) C(22) 1.522(8) 1_555 1_555 yes
C(1) C(2) 1.400(8) 1_555 1_555 yes
C(1) C(6) 1.417(7) 1_555 1_555 yes
C(2) C(3) 1.374(8) 1_555 1_555 yes
C(3) C(4) 1.403(7) 1_555 1_555 yes
C(4) C(5) 1.431(7) 1_555 1_555 yes
C(4) C(7) 1.472(8) 1_555 1_555 yes
C(5) C(6) 1.374(8) 1_555 1_555 yes
C(8) C(9) 1.558(9) 1_555 1_555 yes
C(8) C(10) 1.461(9) 1_555 1_555 yes
C(8) C(11) 1.525(9) 1_555 1_555 yes
C(9) C(12) 1.518(9) 1_555 1_555 yes
C(9) C(13) 1.505(7) 1_555 1_555 yes
C(14) C(15) 1.398(7) 1_555 1_555 yes
C(14) C(19) 1.395(7) 1_555 1_555 yes
C(15) C(16) 1.382(8) 1_555 1_555 yes
C(16) C(17) 1.411(7) 1_555 1_555 yes
C(17) C(18) 1.392(7) 1_555 1_555 yes
C(17) C(20) 1.469(8) 1_555 1_555 yes
C(18) C(19) 1.389(8) 1_555 1_555 yes
C(21) C(22) 1.543(9) 1_555 1_555 yes
C(21) C(23) 1.562(8) 1_555 1_555 yes
C(21) C(24) 1.540(9) 1_555 1_555 yes
C(22) C(25) 1.540(9) 1_555 1_555 yes
C(22) C(26) 1.525(8) 1_555 1_555 yes

loop_
_geom_contact_atom_site_label_1
_geom_contact_atom_site_label_2
_geom_contact_distance
_geom_contact_site_symmetry_1
_geom_contact_site_symmetry_2
O(1) C(6) 3.208(7) 1_555 1_565
O(1) C(19) 3.349(7) 1_555 1_565
O(1) C(5) 3.484(7) 1_555 1_565
O(2) C(15) 3.134(7) 1_555 4_555
O(2) C(16) 3.322(7) 1_555 4_555
O(2) C(11) 3.445(8) 1_555 1_565
O(3) C(26) 3.229(8) 1_555 2_544
O(4) C(2) 3.145(8) 1_555 4_455
O(4) C(3) 3.325(7) 1_555 4_455
O(4) C(24) 3.547(8) 1_555 1_565
C(1) C(25) 3.576(9) 1_555 2_554
C(2) C(24) 3.518(9) 1_555 4_545
C(3) C(24) 3.517(9) 1_555 4_545
C(6) C(25) 3.430(9) 1_555 2_554
C(11) C(16) 3.387(9) 1_555 4_545
C(11) C(15) 3.406(9) 1_555 4_545
